data_9012086
loop_
_publ_author_name
'Piret, P.'
'Declercq, J. P.'
'Wauters-Stoop D'

_publ_section_title
;
 Structure cristalline de la sengierite
;
_journal_name_full 'Bulletin de Mineralogie'
_journal_page_first 176
_journal_page_last 178
_journal_volume 103
_journal_year 1980
_chemical_compound_source 'Shinkolobwe, Zaire'
_chemical_formula_sum 'Cu H7 O10 U V'
_chemical_name_mineral Sengierite
_space_group_IT_number 14
_symmetry_space_group_name_Hall '-P 2yab'
_symmetry_space_group_name_H-M 'P 1 21/a 1'
_cell_angle_alpha 90
_cell_angle_beta 103.42
_cell_angle_gamma 90
_cell_formula_units_Z 4
_cell_length_a 10.599
_cell_length_b 8.093
_cell_length_c 10.085
_cell_volume 841.447
_database_code_amcsd 0012070
_exptl_crystal_density_diffrn 4.101
_cod_original_formula_sum 'Cu U V O10 H7'
_cod_database_code 9012086

loop_
_space_group_symop_operation_xyz
x,y,z
1/2+x,1/2-y,z
1/2-x,1/2+y,-z
-x,-y,-z

loop_
_atom_site_label
_atom_site_fract_x
_atom_site_fract_y
_atom_site_fract_z
_atom_site_U_iso_or_equiv
_atom_site_type_symbol
_atom_site_attached_hydrogens
Cu 0.40320 -0.09240 0.54980 0.01660 Cu 0
U 0.18330 -0.01820 -0.00090 0.00740 U 0
V 0.44250 0.14160 -0.08950 0.01040 V 0
O1 0.27560 0.21080 -0.07720 0.00980 O 0
O2 0.27240 0.55430 -0.16700 0.02500 O 0
O3 0.13550 0.90780 -0.17010 0.02040 O 0
O4 0.10470 0.44000 0.00400 0.01020 O 0
O5 0.00050 0.84790 0.04120 0.01440 O 0
O6 0.06200 0.61130 0.24570 0.02440 O 0
O-H7 0.40980 0.09860 0.43550 0.01670 O 1
Wat8 0.21060 -0.09630 0.52090 0.02540 O 2
Wat9 0.41630 -0.27190 0.67940 0.03250 O 2
Wat10 0.37540 -0.29610 0.37030 0.03220 O 2

loop_
_cod_changelog_entry_id
_cod_changelog_entry_author
_cod_changelog_entry_date
_cod_changelog_entry_text
1
;cod-tools version 3.8.0
Id: cif_guess_AMCSD_atom_types 9574 2023-05-10 09:00:05Z saulius
;
2023-05-10T18:53:47+03:00
;Derived atom types and hydrogen counts
from atom names that follow the AMCSD naming convention
(Wat == water, O-H == hydroxyl).
;

loop_
_cod_related_entry_id
_cod_related_entry_database
_cod_related_entry_code
1 AMCSD 0012070
